data_8103391
loop_
_publ_author_name
'Frueh, A.J.jr.'

_publ_section_title
;
 The crystal structure of stromeyerite, Ag Cu S : A possible defect
 structure
;
_journal_name_full
;
Zeitschrift fuer Kristallographie, Kristallgeometrie, Kristallphysik,
 Kristallchemie (-144,1977)
;
_journal_page_first 299
_journal_page_last 307
_journal_volume 106
_journal_year 1955
_chemical_formula_sum 'Ag Cu S'
_space_group_IT_number 63
_symmetry_space_group_name_Hall '-C 2c 2'
_symmetry_space_group_name_H-M 'C m c m'
_cell_angle_alpha 90
_cell_angle_beta 90
_cell_angle_gamma 90
_cell_formula_units_Z 4
_cell_length_a 4.06
_cell_length_b 6.66
_cell_length_c 7.99
_cell_volume 216.046
_citation_journal_id_ASTM ZEKGAX
_cod_data_source_file silver1-2_200.cif
_cod_data_source_block Ag1Cu1S1
_cod_original_cell_volume 216.0464
_cod_original_formula_sum 'Ag1 Cu1 S1'
_cod_database_code 8103391

loop_
_symmetry_equiv_pos_as_xyz
x,y,z
-x,-y,z+1/2
x,-y,-z
-x,y,-z+1/2
-x,-y,-z
x,y,-z-1/2
-x,y,z
x,-y,z-1/2
x+1/2,y+1/2,z
-x+1/2,-y+1/2,z+1/2
x+1/2,-y+1/2,-z
-x+1/2,y+1/2,-z+1/2
-x+1/2,-y+1/2,-z
x+1/2,y+1/2,-z-1/2
-x+1/2,y+1/2,z
x+1/2,-y+1/2,z-1/2

loop_
_atom_site_label
_atom_site_type_symbol
_atom_site_fract_x
_atom_site_fract_y
_atom_site_fract_z
_atom_site_occupancy
_atom_site_U_iso_or_equiv
S1 S-2 0 0.8 0.25 1 0.0
Ag1 Ag+1 0 0 0 1 0.0
Cu1 Cu+1 0 0.46 0.25 1 0.0
